data_4087493
loop_
_publ_author_name
'Herbert, Myles B.'
'Suslick, Benjamin A.'
'Liu, Peng'
'Zou, Lufeng'
'Dornan, Peter K.'
'Houk, K. N.'
'Grubbs, Robert H.'

_publ_section_title
;
 Cyclometalated Z-Selective Ruthenium Metathesis Catalysts with Modified
 N-Chelating Groups
;
_journal_issue 12
_journal_name_full Organometallics
_journal_page_first 2858
_journal_paper_doi 10.1021/acs.organomet.5b00185
_journal_volume 34
_journal_year 2015
_chemical_formula_sum 'C44.63 H64.76 N2 O3.69 Ru'
_chemical_formula_weight 789.41
_space_group_crystal_system monoclinic
_space_group_IT_number 14
_space_group_name_Hall '-P 2yn'
_space_group_name_H-M_alt 'P 1 21/n 1'
_atom_sites_solution_hydrogens geom
_atom_sites_solution_primary direct
_atom_sites_solution_secondary difmap
_audit_creation_method SHELXL-2014
_cell_angle_alpha 90
_cell_angle_beta 116.382(2)
_cell_angle_gamma 90
_cell_formula_units_Z 4
_cell_length_a 11.7033(5)
_cell_length_b 32.0649(13)
_cell_length_c 11.9810(5)
_cell_measurement_reflns_used 9034
_cell_measurement_temperature 100(2)
_cell_measurement_theta_max 30.50
_cell_measurement_theta_min 2.32
_cell_volume 4027.8(3)
_computing_cell_refinement 'SAINT v8.32B (Bruker-AXS, 2011)'
_computing_data_collection 'APEX2 v2013.6-2 (Bruker-AXS, 2013)'
_computing_data_reduction 'SAINT v8.32B (Bruker-AXS, 2011)'
_computing_molecular_graphics 'Bruker SHELXTL'
_computing_publication_material 'Bruker SHELXTL'
_computing_structure_refinement 'SHELXL-2014 (Sheldrick, 2014)'
_computing_structure_solution 'SHELXS-97 (Sheldrick, 2008)'
_diffrn_ambient_temperature 100(2)
_diffrn_detector_area_resol_mean 8.33
_diffrn_measured_fraction_theta_full 1.000
_diffrn_measured_fraction_theta_max 0.994
_diffrn_measurement_device_type 'Bruker APEX-II CCD'
_diffrn_measurement_method '\f and \w scans'
_diffrn_radiation_type MoK\a
_diffrn_radiation_wavelength 0.71073
_diffrn_reflns_av_R_equivalents 0.0594
_diffrn_reflns_av_unetI/netI 0.0584
_diffrn_reflns_Laue_measured_fraction_full 1.000
_diffrn_reflns_Laue_measured_fraction_max 0.994
_diffrn_reflns_limit_h_max 14
_diffrn_reflns_limit_h_min -16
_diffrn_reflns_limit_k_max 45
_diffrn_reflns_limit_k_min -45
_diffrn_reflns_limit_l_max 16
_diffrn_reflns_limit_l_min -17
_diffrn_reflns_number 49432
_diffrn_reflns_point_group_measured_fraction_full 1.000
_diffrn_reflns_point_group_measured_fraction_max 0.994
_diffrn_reflns_theta_full 25.242
_diffrn_reflns_theta_max 30.574
_diffrn_reflns_theta_min 2.001
_diffrn_source 'fine-focus sealed tube'
_exptl_absorpt_coefficient_mu 0.432
_exptl_absorpt_correction_T_max 0.7461
_exptl_absorpt_correction_T_min 0.6732
_exptl_absorpt_correction_type multi-scan
_exptl_absorpt_process_details 'SADABS (Sheldrick, 2009)'
_exptl_crystal_colour blue
_exptl_crystal_density_diffrn 1.302
_exptl_crystal_density_method 'not measured'
_exptl_crystal_description Block
_exptl_crystal_F_000 1680
_exptl_crystal_size_max 0.100
_exptl_crystal_size_mid 0.100
_exptl_crystal_size_min 0.050
_refine_diff_density_max 0.855
_refine_diff_density_min -1.140
_refine_diff_density_rms 0.087
_refine_ls_extinction_method none
_refine_ls_goodness_of_fit_ref 1.034
_refine_ls_hydrogen_treatment constr
_refine_ls_matrix_type full
_refine_ls_number_parameters 571
_refine_ls_number_reflns 12286
_refine_ls_number_restraints 424
_refine_ls_restrained_S_all 1.020
_refine_ls_R_factor_all 0.0706
_refine_ls_R_factor_gt 0.0452
_refine_ls_shift/su_max 0.002
_refine_ls_shift/su_mean 0.000
_refine_ls_structure_factor_coef Fsqd
_refine_ls_weighting_details 'w=1/[\s^2^(Fo^2^)+(0.0376P)^2^+3.0733P] where P=(Fo^2^+2Fc^2^)/3'
_refine_ls_weighting_scheme calc
_refine_ls_wR_factor_gt 0.0905
_refine_ls_wR_factor_ref 0.0988
_reflns_Friedel_coverage 0.000
_reflns_number_gt 9320
_reflns_number_total 12286
_reflns_threshold_expression 'I > 2\s(I)'
_cod_data_source_file om5b00185_si_003.cif
_cod_data_source_block A14161
_cod_original_sg_symbol_H-M 'P 21/n'
_cod_database_code 4087493
_shelx_space_group_comment
; 
The symmetry employed for this shelxl refinement is uniquely defined 
by the following loop, which should always be used as a source of 
symmetry information in preference to the above space-group names. 
They are only intended as comments. 
;
_shelx_estimated_absorpt_t_min 0.958
_shelx_estimated_absorpt_t_max 0.979
_shelxl_version_number 2014-2

loop_
_space_group_symop_operation_xyz
'x, y, z'
'-x+1/2, y+1/2, -z+1/2'
'-x, -y, -z'
'x-1/2, -y-1/2, z-1/2'

loop_
_atom_site_label
_atom_site_type_symbol
_atom_site_fract_x
_atom_site_fract_y
_atom_site_fract_z
_atom_site_U_iso_or_equiv
_atom_site_adp_type
_atom_site_occupancy
_atom_site_site_symmetry_order
_atom_site_calc_flag
_atom_site_refinement_flags_posn
_atom_site_refinement_flags_adp
_atom_site_refinement_flags_occupancy
_atom_site_disorder_assembly
_atom_site_disorder_group
Ru1 Ru 0.81891(2) 0.64914(2) 0.62500(2) 0.01317(5) Uani 1 1 d . . . . .
C1 C 0.8850(2) 0.61130(7) 0.54029(19) 0.0142(4) Uani 1 1 d . . . . .
N1 N 0.92186(19) 0.57069(6) 0.55583(17) 0.0188(4) Uani 1 1 d . . . . .
C11 C 0.9860(2) 0.54992(7) 0.6738(2) 0.0210(5) Uani 1 1 d . . . . .
C12 C 1.1186(2) 0.55471(8) 0.7398(2) 0.0269(5) Uani 1 1 d . . . . .
C17 C 1.1964(3) 0.58167(9) 0.6934(2) 0.0300(6) Uani 1 1 d . . . . .
H17 H 1.1382 0.5909 0.6067 0.036 Uiso 1 1 calc R U . . .
C18 C 1.3060(3) 0.55706(11) 0.6880(3) 0.0422(7) Uani 1 1 d . . . . .
H18A H 1.3680 0.5495 0.7727 0.063 Uiso 1 1 calc R U . . .
H18B H 1.3478 0.5743 0.6493 0.063 Uiso 1 1 calc R U . . .
H18C H 1.2722 0.5317 0.6386 0.063 Uiso 1 1 calc R U . . .
C19 C 1.2485(3) 0.62061(10) 0.7724(3) 0.0352(6) Uani 1 1 d . . . . .
H19A H 1.1778 0.6369 0.7727 0.053 Uiso 1 1 calc R U . . .
H19B H 1.2946 0.6375 0.7375 0.053 Uiso 1 1 calc R U . . .
H19C H 1.3067 0.6125 0.8578 0.053 Uiso 1 1 calc R U . . .
C13 C 1.1808(3) 0.53300(10) 0.8518(3) 0.0383(7) Uani 1 1 d . . . . .
H13 H 1.2708 0.5352 0.8981 0.046 Uiso 1 1 calc R U . . .
C14 C 1.1132(3) 0.50826(10) 0.8963(3) 0.0416(7) Uani 1 1 d . . . . .
H14 H 1.1567 0.4943 0.9739 0.050 Uiso 1 1 calc R U . . .
C15 C 0.9836(3) 0.50377(9) 0.8292(3) 0.0352(6) Uani 1 1 d . . . . .
H15 H 0.9386 0.4866 0.8608 0.042 Uiso 1 1 calc R U . . .
C16 C 0.9169(3) 0.52406(8) 0.7155(2) 0.0258(5) Uani 1 1 d . . . . .
C20 C 0.7744(3) 0.51728(8) 0.6426(2) 0.0307(6) Uani 1 1 d . . . . .
H20 H 0.7461 0.5307 0.5592 0.037 Uiso 1 1 calc R U . . .
C21 C 0.7416(3) 0.47076(10) 0.6213(3) 0.0460(8) Uani 1 1 d . . . . .
H21A H 0.7899 0.4580 0.5811 0.069 Uiso 1 1 calc R U . . .
H21B H 0.6501 0.4675 0.5676 0.069 Uiso 1 1 calc R U . . .
H21C H 0.7640 0.4571 0.7015 0.069 Uiso 1 1 calc R U . . .
C22 C 0.7002(3) 0.53736(9) 0.7054(3) 0.0378(7) Uani 1 1 d . . . . .
H22A H 0.7218 0.5235 0.7852 0.057 Uiso 1 1 calc R U . . .
H22B H 0.6085 0.5346 0.6515 0.057 Uiso 1 1 calc R U . . .
H22C H 0.7225 0.5670 0.7200 0.057 Uiso 1 1 calc R U . . .
C2 C 0.8856(3) 0.58919(7) 0.3527(2) 0.0252(5) Uani 1 1 d . . . . .
H2A H 0.9472 0.5957 0.3193 0.030 Uiso 1 1 calc R U . . .
H2B H 0.8018 0.5826 0.2827 0.030 Uiso 1 1 calc R U . . .
C3 C 0.9332(2) 0.55351(8) 0.4465(2) 0.0232(5) Uani 1 1 d . . . . .
H3A H 0.8794 0.5284 0.4140 0.028 Uiso 1 1 calc R U . . .
H3B H 1.0228 0.5463 0.4677 0.028 Uiso 1 1 calc R U . . .
N2 N 0.87558(17) 0.62343(6) 0.42765(16) 0.0149(4) Uani 1 1 d . . . . .
C31 C 0.82219(19) 0.68865(7) 0.48872(18) 0.0133(4) Uani 1 1 d . . . . .
C32 C 0.8027(2) 0.66118(7) 0.37652(18) 0.0137(4) Uani 1 1 d . . . . .
H32 H 0.7105 0.6533 0.3332 0.016 Uiso 1 1 calc R U . . .
C33 C 0.9584(2) 0.70719(7) 0.54761(19) 0.0155(4) Uani 1 1 d . . . . .
H33A H 0.9692 0.7256 0.6179 0.019 Uiso 1 1 calc R U . . .
H33B H 1.0216 0.6844 0.5808 0.019 Uiso 1 1 calc R U . . .
C34 C 0.7251(2) 0.72427(7) 0.4371(2) 0.0174(4) Uani 1 1 d . . . . .
H34A H 0.7330 0.7430 0.5059 0.021 Uiso 1 1 calc R U . . .
H34B H 0.6376 0.7127 0.3982 0.021 Uiso 1 1 calc R U . . .
C35 C 0.8351(2) 0.68461(7) 0.28267(19) 0.0162(4) Uani 1 1 d . . . . .
H35 H 0.8261 0.6656 0.2132 0.019 Uiso 1 1 calc R U . . .
C36 C 0.9702(2) 0.70244(7) 0.3458(2) 0.0184(4) Uani 1 1 d . . . . .
H36A H 0.9889 0.7176 0.2839 0.022 Uiso 1 1 calc R U . . .
H36B H 1.0326 0.6794 0.3804 0.022 Uiso 1 1 calc R U . . .
C37 C 0.9825(2) 0.73216(7) 0.4508(2) 0.0171(4) Uani 1 1 d . . . . .
H37 H 1.0705 0.7442 0.4908 0.021 Uiso 1 1 calc R U . . .
C38 C 0.8844(2) 0.76754(7) 0.4000(2) 0.0201(5) Uani 1 1 d . . . . .
H38A H 0.8936 0.7864 0.4689 0.024 Uiso 1 1 calc R U . . .
H38B H 0.8996 0.7839 0.3379 0.024 Uiso 1 1 calc R U . . .
C39 C 0.7492(2) 0.74931(7) 0.3392(2) 0.0194(4) Uani 1 1 d . . . . .
H39 H 0.6855 0.7724 0.3055 0.023 Uiso 1 1 calc R U . . .
C40 C 0.7377(2) 0.72042(7) 0.2322(2) 0.0203(5) Uani 1 1 d . . . . .
H40A H 0.7533 0.7366 0.1699 0.024 Uiso 1 1 calc R U . . .
H40B H 0.6504 0.7088 0.1904 0.024 Uiso 1 1 calc R U . . .
C41 C 0.6591(2) 0.62809(7) 0.5226(2) 0.0169(4) Uani 1 1 d . . . . .
H41 H 0.6508 0.6058 0.4673 0.020 Uiso 1 1 calc R U . . .
C42 C 0.5458(2) 0.64558(7) 0.5262(2) 0.0176(4) Uani 1 1 d . . . . .
C43 C 0.4224(2) 0.63059(8) 0.4539(2) 0.0231(5) Uani 1 1 d . . . . .
H43 H 0.4103 0.6082 0.3978 0.028 Uiso 1 1 calc R U . . .
C44 C 0.3170(2) 0.64746(8) 0.4618(2) 0.0257(5) Uani 1 1 d . . . . .
H44 H 0.2341 0.6366 0.4124 0.031 Uiso 1 1 calc R U . . .
C45 C 0.3348(2) 0.68028(8) 0.5428(2) 0.0244(5) Uani 1 1 d . . . . .
H45 H 0.2634 0.6919 0.5494 0.029 Uiso 1 1 calc R U . . .
C46 C 0.4560(2) 0.69660(8) 0.6150(2) 0.0219(5) Uani 1 1 d . . . . .
H46 H 0.4669 0.7193 0.6698 0.026 Uiso 1 1 calc R U . . .
C47 C 0.5605(2) 0.67944(7) 0.6060(2) 0.0175(4) Uani 1 1 d . . . . .
O1 O 0.68516(14) 0.69287(5) 0.67141(14) 0.0182(3) Uani 1 1 d . . . . .
C48 C 0.7116(2) 0.72605(8) 0.7639(2) 0.0227(5) Uani 1 1 d . . . . .
H48 H 0.6407 0.7469 0.7299 0.027 Uiso 1 1 calc R U . . .
C49 C 0.8341(2) 0.74738(8) 0.7832(2) 0.0260(5) Uani 1 1 d . . . . .
H49A H 0.9040 0.7271 0.8140 0.039 Uiso 1 1 calc R U . . .
H49B H 0.8532 0.7699 0.8441 0.039 Uiso 1 1 calc R U . . .
H49C H 0.8247 0.7590 0.7039 0.039 Uiso 1 1 calc R U . . .
C50 C 0.7148(3) 0.70727(10) 0.8806(2) 0.0310(6) Uani 1 1 d . . . . .
H50A H 0.6305 0.6960 0.8624 0.046 Uiso 1 1 calc R U . . .
H50B H 0.7380 0.7288 0.9450 0.046 Uiso 1 1 calc R U . . .
H50C H 0.7781 0.6848 0.9102 0.046 Uiso 1 1 calc R U . . .
O2 O 1.00581(15) 0.66754(5) 0.80409(14) 0.0201(3) Uani 1 1 d . . . . .
O3 O 0.87660(16) 0.62022(5) 0.81372(14) 0.0209(3) Uani 1 1 d . . . . .
C51 C 0.9741(2) 0.64237(7) 0.8664(2) 0.0187(4) Uani 1 1 d . . . . .
C52 C 1.0552(2) 0.63969(8) 1.0093(2) 0.0240(5) Uani 1 1 d . . . . .
C53 C 0.9956(4) 0.60898(12) 1.0642(3) 0.0594(11) Uani 1 1 d . . . . .
H53A H 0.9903 0.5815 1.0266 0.089 Uiso 1 1 calc R U . . .
H53B H 0.9098 0.6185 1.0470 0.089 Uiso 1 1 calc R U . . .
H53C H 1.0483 0.6071 1.1545 0.089 Uiso 1 1 calc R U . . .
C54 C 1.1899(3) 0.62752(16) 1.0376(3) 0.0721(14) Uani 1 1 d . . . . .
H54A H 1.2425 0.6269 1.1280 0.108 Uiso 1 1 calc R U . . .
H54B H 1.2251 0.6479 1.0003 0.108 Uiso 1 1 calc R U . . .
H54C H 1.1896 0.5998 1.0028 0.108 Uiso 1 1 calc R U . . .
C55 C 1.0599(3) 0.68241(9) 1.0678(2) 0.0370(7) Uani 1 1 d . . . . .
H55A H 0.9751 0.6895 1.0597 0.055 Uiso 1 1 calc R U . . .
H55B H 1.0868 0.7035 1.0251 0.055 Uiso 1 1 calc R U . . .
H55C H 1.1210 0.6816 1.1562 0.055 Uiso 1 1 calc R U . . .
O1S O 0.4343(12) 0.4255(7) 0.9295(11) 0.041(2) Uani 0.347(3) 1 d D U P A 1
C1S C 0.4401(14) 0.4606(4) 0.8641(12) 0.049(3) Uani 0.347(3) 1 d D U P A 1
H1S1 H 0.4789 0.4835 0.9249 0.058 Uiso 0.347(3) 1 calc R U P A 1
H1S2 H 0.3515 0.4691 0.8082 0.058 Uiso 0.347(3) 1 calc R U P A 1
C2S C 0.510(2) 0.4575(7) 0.789(2) 0.043(4) Uani 0.347(3) 1 d D U P A 1
H2S1 H 0.5444 0.4292 0.7963 0.064 Uiso 0.347(3) 1 calc R U P A 1
H2S2 H 0.5798 0.4777 0.8190 0.064 Uiso 0.347(3) 1 calc R U P A 1
H2S3 H 0.4518 0.4633 0.7017 0.064 Uiso 0.347(3) 1 calc R U P A 1
C3S C 0.3662(10) 0.4251(4) 1.0006(9) 0.038(2) Uani 0.347(3) 1 d D U P A 1
H3S1 H 0.2757 0.4314 0.9449 0.046 Uiso 0.347(3) 1 calc R U P A 1
H3S2 H 0.3991 0.4478 1.0628 0.046 Uiso 0.347(3) 1 calc R U P A 1
C4S C 0.3718(10) 0.3859(3) 1.0666(9) 0.039(2) Uani 0.347(3) 1 d D U P A 1
H4S1 H 0.4245 0.3657 1.0492 0.058 Uiso 0.347(3) 1 calc R U P A 1
H4S2 H 0.2854 0.3747 1.0382 0.058 Uiso 0.347(3) 1 calc R U P A 1
H4S3 H 0.4092 0.3913 1.1564 0.058 Uiso 0.347(3) 1 calc R U P A 1
O1T O 0.4595(13) 0.4257(7) 0.9521(12) 0.049(2) Uani 0.342(3) 1 d D U P B 2
C1T C 0.4929(17) 0.4144(4) 0.8568(15) 0.043(2) Uani 0.342(3) 1 d D U P B 2
H1T1 H 0.4188 0.4008 0.7885 0.052 Uiso 0.342(3) 1 calc R U P B 2
H1T2 H 0.5632 0.3938 0.8901 0.052 Uiso 0.342(3) 1 calc R U P B 2
C2T C 0.533(2) 0.4505(7) 0.806(2) 0.044(4) Uani 0.342(3) 1 d D U P B 2
H2T1 H 0.5291 0.4760 0.8490 0.066 Uiso 0.342(3) 1 calc R U P B 2
H2T2 H 0.4767 0.4532 0.7166 0.066 Uiso 0.342(3) 1 calc R U P B 2
H2T3 H 0.6211 0.4462 0.8182 0.066 Uiso 0.342(3) 1 calc R U P B 2
C3T C 0.4013(17) 0.3948(4) 0.9932(16) 0.040(2) Uani 0.342(3) 1 d D U P B 2
H3T1 H 0.4598 0.3706 1.0243 0.049 Uiso 0.342(3) 1 calc R U P B 2
H3T2 H 0.3228 0.3851 0.9212 0.049 Uiso 0.342(3) 1 calc R U P B 2
C4T C 0.3680(12) 0.4086(4) 1.0919(11) 0.056(3) Uani 0.342(3) 1 d D U P B 2
H4T1 H 0.3930 0.4379 1.1122 0.085 Uiso 0.342(3) 1 calc R U P B 2
H4T2 H 0.4130 0.3914 1.1663 0.085 Uiso 0.342(3) 1 calc R U P B 2
H4T3 H 0.2758 0.4059 1.0630 0.085 Uiso 0.342(3) 1 calc R U P B 2
C1U C 0.4517(17) 0.4556(5) 0.9004(15) 0.061(3) Uani 0.312(3) 1 d D U P C 3
H1U H 0.4657 0.4841 0.8886 0.073 Uiso 0.312(3) 1 calc R U P C 3
C2U C 0.3973(12) 0.4442(4) 0.9786(12) 0.057(2) Uani 0.312(3) 1 d D U P C 3
H2U H 0.3707 0.4653 1.0176 0.068 Uiso 0.312(3) 1 calc R U P C 3
C3U C 0.381(2) 0.4030(5) 1.000(2) 0.050(3) Uani 0.312(3) 1 d D U P C 3
H3U H 0.3380 0.3954 1.0482 0.060 Uiso 0.312(3) 1 calc R U P C 3
C4U C 0.4307(10) 0.3726(4) 0.9509(9) 0.051(2) Uani 0.312(3) 1 d D U P C 3
H4U H 0.4263 0.3441 0.9706 0.061 Uiso 0.312(3) 1 calc R U P C 3
C5U C 0.4854(10) 0.3828(4) 0.8741(10) 0.053(2) Uani 0.312(3) 1 d D U P C 3
H5U H 0.5230 0.3619 0.8447 0.063 Uiso 0.312(3) 1 calc R U P C 3
C6U C 0.485(2) 0.4244(4) 0.8404(19) 0.061(3) Uani 0.312(3) 1 d D U P C 3
H6U H 0.5068 0.4314 0.7755 0.074 Uiso 0.312(3) 1 calc R U P C 3

loop_
_atom_site_aniso_label
_atom_site_aniso_U_11
_atom_site_aniso_U_22
_atom_site_aniso_U_33
_atom_site_aniso_U_23
_atom_site_aniso_U_13
_atom_site_aniso_U_12
Ru1 0.01573(8) 0.01397(8) 0.01115(7) -0.00005(7) 0.00718(6) 0.00069(7)
C1 0.0149(9) 0.0155(10) 0.0126(9) 0.0025(8) 0.0065(8) 0.0012(8)
N1 0.0273(10) 0.0158(9) 0.0138(8) 0.0015(7) 0.0096(8) 0.0045(8)
C11 0.0317(12) 0.0162(11) 0.0175(10) 0.0021(8) 0.0130(9) 0.0058(9)
C12 0.0312(13) 0.0316(14) 0.0194(11) 0.0067(10) 0.0126(10) 0.0102(11)
C17 0.0277(13) 0.0423(16) 0.0221(12) 0.0056(11) 0.0128(10) 0.0044(12)
C18 0.0426(17) 0.050(2) 0.0454(17) 0.0002(15) 0.0302(14) 0.0053(15)
C19 0.0376(15) 0.0399(17) 0.0352(15) 0.0020(12) 0.0225(13) 0.0045(13)
C13 0.0325(15) 0.055(2) 0.0260(14) 0.0139(12) 0.0120(12) 0.0153(14)
C14 0.0489(18) 0.0468(19) 0.0297(15) 0.0201(13) 0.0179(13) 0.0180(15)
C15 0.0504(18) 0.0292(15) 0.0296(14) 0.0118(11) 0.0209(13) 0.0068(13)
C16 0.0376(14) 0.0187(12) 0.0235(12) 0.0030(9) 0.0158(11) 0.0010(10)
C20 0.0384(15) 0.0248(14) 0.0271(13) 0.0056(10) 0.0130(11) -0.0079(11)
C21 0.062(2) 0.0339(17) 0.0497(19) -0.0083(14) 0.0314(17) -0.0155(16)
C22 0.0342(15) 0.0314(16) 0.0445(17) 0.0006(13) 0.0144(13) -0.0079(12)
C2 0.0418(14) 0.0190(12) 0.0191(11) -0.0013(9) 0.0173(10) 0.0067(11)
C3 0.0346(13) 0.0177(12) 0.0190(11) 0.0004(9) 0.0135(10) 0.0060(10)
N2 0.0204(9) 0.0140(9) 0.0120(8) 0.0004(7) 0.0088(7) 0.0030(7)
C31 0.0131(9) 0.0146(10) 0.0119(9) -0.0005(7) 0.0054(7) 0.0002(8)
C32 0.0133(9) 0.0156(10) 0.0114(9) 0.0006(7) 0.0047(7) 0.0019(7)
C33 0.0151(10) 0.0170(11) 0.0134(9) -0.0005(8) 0.0054(8) 0.0004(8)
C34 0.0161(10) 0.0164(11) 0.0204(11) 0.0030(8) 0.0087(8) 0.0037(8)
C35 0.0186(10) 0.0182(11) 0.0118(9) 0.0009(8) 0.0069(8) 0.0023(8)
C36 0.0200(11) 0.0212(12) 0.0175(10) 0.0047(9) 0.0115(9) 0.0022(9)
C37 0.0159(10) 0.0197(11) 0.0164(10) 0.0006(8) 0.0078(8) -0.0024(8)
C38 0.0243(11) 0.0186(12) 0.0195(11) 0.0024(9) 0.0117(9) -0.0014(9)
C39 0.0183(10) 0.0195(11) 0.0194(10) 0.0064(9) 0.0074(8) 0.0048(9)
C40 0.0193(11) 0.0238(12) 0.0156(10) 0.0057(9) 0.0059(8) 0.0018(9)
C41 0.0210(11) 0.0159(11) 0.0162(10) -0.0010(8) 0.0105(8) -0.0002(8)
C42 0.0198(10) 0.0170(11) 0.0192(10) 0.0026(9) 0.0115(8) -0.0006(9)
C43 0.0234(12) 0.0198(12) 0.0282(12) -0.0015(9) 0.0134(10) -0.0029(9)
C44 0.0182(10) 0.0271(13) 0.0328(13) 0.0030(11) 0.0124(9) -0.0009(10)
C45 0.0210(11) 0.0279(13) 0.0303(13) 0.0074(10) 0.0168(10) 0.0067(10)
C46 0.0235(11) 0.0241(12) 0.0226(11) 0.0009(9) 0.0145(9) 0.0049(9)
C47 0.0193(10) 0.0196(11) 0.0167(10) 0.0024(8) 0.0108(8) 0.0018(9)
O1 0.0187(8) 0.0196(8) 0.0187(8) -0.0051(6) 0.0104(6) -0.0001(6)
C48 0.0245(12) 0.0240(13) 0.0197(11) -0.0080(9) 0.0098(9) 0.0037(10)
C49 0.0288(13) 0.0223(13) 0.0241(12) -0.0093(10) 0.0094(10) -0.0003(10)
C50 0.0312(13) 0.0447(17) 0.0207(12) -0.0039(11) 0.0149(11) 0.0062(12)
O2 0.0214(8) 0.0231(9) 0.0157(7) 0.0015(6) 0.0082(6) 0.0013(7)
O3 0.0268(9) 0.0215(9) 0.0140(7) 0.0009(6) 0.0085(6) -0.0007(7)
C51 0.0229(11) 0.0173(12) 0.0170(10) 0.0015(8) 0.0099(8) 0.0060(9)
C52 0.0292(12) 0.0248(13) 0.0150(10) 0.0018(9) 0.0072(9) 0.0023(10)
C53 0.086(3) 0.053(2) 0.0206(14) 0.0108(14) 0.0071(16) -0.025(2)
C54 0.050(2) 0.133(4) 0.0207(15) -0.0018(19) 0.0041(14) 0.050(2)
C55 0.0472(17) 0.0355(16) 0.0196(12) -0.0027(11) 0.0071(11) -0.0027(13)
O1S 0.035(4) 0.047(4) 0.037(4) 0.003(4) 0.013(3) 0.002(4)
C1S 0.035(5) 0.062(5) 0.046(5) 0.018(4) 0.016(4) 0.000(4)
C2S 0.038(7) 0.044(9) 0.041(6) 0.001(6) 0.013(5) 0.000(6)
C3S 0.030(4) 0.047(5) 0.034(4) 0.008(4) 0.010(3) 0.003(4)
C4S 0.040(5) 0.041(5) 0.037(5) -0.003(4) 0.018(4) 0.001(4)
O1T 0.043(5) 0.055(4) 0.049(4) 0.007(4) 0.020(4) 0.001(4)
C1T 0.036(4) 0.044(5) 0.044(5) 0.004(4) 0.012(4) 0.011(4)
C2T 0.050(9) 0.040(7) 0.051(9) 0.002(6) 0.030(8) 0.012(6)
C3T 0.028(5) 0.044(5) 0.042(5) -0.003(4) 0.009(3) -0.002(4)
C4T 0.056(6) 0.058(7) 0.067(7) -0.014(6) 0.038(5) -0.008(6)
C1U 0.047(6) 0.051(5) 0.065(7) 0.007(5) 0.008(5) 0.002(5)
C2U 0.042(5) 0.055(5) 0.060(5) -0.008(5) 0.010(4) 0.016(5)
C3U 0.034(6) 0.060(6) 0.045(5) -0.006(5) 0.007(4) -0.001(6)
C4U 0.042(5) 0.052(5) 0.038(5) -0.006(4) -0.001(3) 0.003(4)
C5U 0.030(4) 0.065(5) 0.048(5) -0.008(5) 0.003(3) 0.007(5)
C6U 0.056(6) 0.073(6) 0.044(6) 0.002(5) 0.012(5) 0.000(6)

loop_
_atom_type_symbol
_atom_type_description
_atom_type_scat_dispersion_real
_atom_type_scat_dispersion_imag
_atom_type_scat_source
C C 0.0033 0.0016 'International Tables Vol C Tables 4.2.6.8 and 6.1.1.4'
H H 0.0000 0.0000 'International Tables Vol C Tables 4.2.6.8 and 6.1.1.4'
N N 0.0061 0.0033 'International Tables Vol C Tables 4.2.6.8 and 6.1.1.4'
O O 0.0106 0.0060 'International Tables Vol C Tables 4.2.6.8 and 6.1.1.4'
Ru Ru -1.2594 0.8363 'International Tables Vol C Tables 4.2.6.8 and 6.1.1.4'

loop_
_geom_angle_atom_site_label_1
_geom_angle_atom_site_label_2
_geom_angle_atom_site_label_3
_geom_angle
C41 Ru1 C1 86.87(9)
C41 Ru1 C31 93.85(9)
C1 Ru1 C31 79.65(8)
C41 Ru1 O3 106.24(8)
C1 Ru1 O3 104.78(7)
C31 Ru1 O3 159.54(7)
C41 Ru1 O1 77.93(8)
C1 Ru1 O1 163.12(7)
C31 Ru1 O1 93.96(7)
O3 Ru1 O1 86.68(6)
C41 Ru1 O2 161.89(8)
C1 Ru1 O2 101.96(7)
C31 Ru1 O2 103.21(7)
O3 Ru1 O2 56.40(6)
O1 Ru1 O2 94.68(5)
N1 C1 N2 106.89(18)
N1 C1 Ru1 134.50(15)
N2 C1 Ru1 117.55(15)
C1 N1 C11 125.09(18)
C1 N1 C3 112.55(17)
C11 N1 C3 119.02(18)
C16 C11 C12 122.3(2)
C16 C11 N1 119.7(2)
C12 C11 N1 117.9(2)
C13 C12 C11 117.5(2)
C13 C12 C17 119.5(2)
C11 C12 C17 123.0(2)
C19 C17 C12 112.2(2)
C19 C17 C18 109.7(2)
C12 C17 C18 111.6(2)
C19 C17 H17 107.7
C12 C17 H17 107.7
C18 C17 H17 107.7
C17 C18 H18A 109.5
C17 C18 H18B 109.5
H18A C18 H18B 109.5
C17 C18 H18C 109.5
H18A C18 H18C 109.5
H18B C18 H18C 109.5
C17 C19 H19A 109.5
C17 C19 H19B 109.5
H19A C19 H19B 109.5
C17 C19 H19C 109.5
H19A C19 H19C 109.5
H19B C19 H19C 109.5
C14 C13 C12 120.9(3)
C14 C13 H13 119.5
C12 C13 H13 119.5
C15 C14 C13 120.4(3)
C15 C14 H14 119.8
C13 C14 H14 119.8
C14 C15 C16 121.1(3)
C14 C15 H15 119.4
C16 C15 H15 119.4
C15 C16 C11 117.7(2)
C15 C16 C20 119.4(2)
C11 C16 C20 122.9(2)
C16 C20 C22 112.2(2)
C16 C20 C21 111.4(3)
C22 C20 C21 109.8(2)
C16 C20 H20 107.7
C22 C20 H20 107.7
C21 C20 H20 107.7
C20 C21 H21A 109.5
C20 C21 H21B 109.5
H21A C21 H21B 109.5
C20 C21 H21C 109.5
H21A C21 H21C 109.5
H21B C21 H21C 109.5
C20 C22 H22A 109.5
C20 C22 H22B 109.5
H22A C22 H22B 109.5
C20 C22 H22C 109.5
H22A C22 H22C 109.5
H22B C22 H22C 109.5
N2 C2 C3 102.36(18)
N2 C2 H2A 111.3
C3 C2 H2A 111.3
N2 C2 H2B 111.3
C3 C2 H2B 111.3
H2A C2 H2B 109.2
N1 C3 C2 103.06(18)
N1 C3 H3A 111.2
C2 C3 H3A 111.2
N1 C3 H3B 111.2
C2 C3 H3B 111.2
H3A C3 H3B 109.1
C1 N2 C32 115.50(17)
C1 N2 C2 113.77(18)
C32 N2 C2 124.21(17)
C34 C31 C32 106.18(16)
C34 C31 C33 109.03(18)
C32 C31 C33 109.96(16)
C34 C31 Ru1 120.09(14)
C32 C31 Ru1 106.87(14)
C33 C31 Ru1 104.52(13)
N2 C32 C35 115.38(17)
N2 C32 C31 106.14(16)
C35 C32 C31 111.81(17)
N2 C32 H32 107.7
C35 C32 H32 107.7
C31 C32 H32 107.7
C37 C33 C31 110.73(17)
C37 C33 H33A 109.5
C31 C33 H33A 109.5
C37 C33 H33B 109.5
C31 C33 H33B 109.5
H33A C33 H33B 108.1
C31 C34 C39 109.89(17)
C31 C34 H34A 109.7
C39 C34 H34A 109.7
C31 C34 H34B 109.7
C39 C34 H34B 109.7
H34A C34 H34B 108.2
C36 C35 C32 111.00(17)
C36 C35 C40 109.73(19)
C32 C35 C40 105.87(17)
C36 C35 H35 110.1
C32 C35 H35 110.1
C40 C35 H35 110.1
C35 C36 C37 109.78(17)
C35 C36 H36A 109.7
C37 C36 H36A 109.7
C35 C36 H36B 109.7
C37 C36 H36B 109.7
H36A C36 H36B 108.2
C36 C37 C38 110.69(18)
C36 C37 C33 108.27(18)
C38 C37 C33 109.19(18)
C36 C37 H37 109.6
C38 C37 H37 109.6
C33 C37 H37 109.6
C39 C38 C37 109.81(19)
C39 C38 H38A 109.7
C37 C38 H38A 109.7
C39 C38 H38B 109.7
C37 C38 H38B 109.7
H38A C38 H38B 108.2
C38 C39 C40 108.39(18)
C38 C39 C34 109.54(18)
C40 C39 C34 109.99(19)
C38 C39 H39 109.6
C40 C39 H39 109.6
C34 C39 H39 109.6
C39 C40 C35 110.24(17)
C39 C40 H40A 109.6
C35 C40 H40A 109.6
C39 C40 H40B 109.6
C35 C40 H40B 109.6
H40A C40 H40B 108.1
C42 C41 Ru1 120.30(16)
C42 C41 H41 119.8
Ru1 C41 H41 119.8
C43 C42 C47 117.9(2)
C43 C42 C41 123.5(2)
C47 C42 C41 118.6(2)
C44 C43 C42 121.9(2)
C44 C43 H43 119.1
C42 C43 H43 119.1
C45 C44 C43 118.9(2)
C45 C44 H44 120.6
C43 C44 H44 120.6
C44 C45 C46 121.0(2)
C44 C45 H45 119.5
C46 C45 H45 119.5
C47 C46 C45 119.5(2)
C47 C46 H46 120.3
C45 C46 H46 120.3
O1 C47 C46 125.2(2)
O1 C47 C42 113.96(18)
C46 C47 C42 120.8(2)
C47 O1 C48 117.99(17)
C47 O1 Ru1 109.07(12)
C48 O1 Ru1 132.39(13)
O1 C48 C50 108.7(2)
O1 C48 C49 108.12(18)
C50 C48 C49 114.1(2)
O1 C48 H48 108.6
C50 C48 H48 108.6
C49 C48 H48 108.6
C48 C49 H49A 109.5
C48 C49 H49B 109.5
H49A C49 H49B 109.5
C48 C49 H49C 109.5
H49A C49 H49C 109.5
H49B C49 H49C 109.5
C48 C50 H50A 109.5
C48 C50 H50B 109.5
H50A C50 H50B 109.5
C48 C50 H50C 109.5
H50A C50 H50C 109.5
H50B C50 H50C 109.5
C51 O2 Ru1 88.87(13)
C51 O3 Ru1 94.11(13)
O3 C51 O2 120.5(2)
O3 C51 C52 120.0(2)
O2 C51 C52 119.5(2)
C54 C52 C53 111.8(3)
C54 C52 C55 107.9(3)
C53 C52 C55 108.3(2)
C54 C52 C51 109.1(2)
C53 C52 C51 110.0(2)
C55 C52 C51 109.7(2)
C52 C53 H53A 109.5
C52 C53 H53B 109.5
H53A C53 H53B 109.5
C52 C53 H53C 109.5
H53A C53 H53C 109.5
H53B C53 H53C 109.5
C52 C54 H54A 109.5
C52 C54 H54B 109.5
H54A C54 H54B 109.5
C52 C54 H54C 109.5
H54A C54 H54C 109.5
H54B C54 H54C 109.5
C52 C55 H55A 109.5
C52 C55 H55B 109.5
H55A C55 H55B 109.5
C52 C55 H55C 109.5
H55A C55 H55C 109.5
H55B C55 H55C 109.5
C1S O1S C3S 122.2(17)
O1S C1S C2S 118.0(14)
O1S C1S H1S1 107.8
C2S C1S H1S1 107.8
O1S C1S H1S2 107.8
C2S C1S H1S2 107.8
H1S1 C1S H1S2 107.1
C1S C2S H2S1 109.5
C1S C2S H2S2 109.5
H2S1 C2S H2S2 109.5
C1S C2S H2S3 109.5
H2S1 C2S H2S3 109.5
H2S2 C2S H2S3 109.5
O1S C3S C4S 115.6(12)
O1S C3S H3S1 108.4
C4S C3S H3S1 108.4
O1S C3S H3S2 108.4
C4S C3S H3S2 108.4
H3S1 C3S H3S2 107.4
C3S C4S H4S1 109.5
C3S C4S H4S2 109.5
H4S1 C4S H4S2 109.5
C3S C4S H4S3 109.5
H4S1 C4S H4S3 109.5
H4S2 C4S H4S3 109.5
C1T O1T C3T 116.9(18)
O1T C1T C2T 112.7(14)
O1T C1T H1T1 109.0
C2T C1T H1T1 109.0
O1T C1T H1T2 109.0
C2T C1T H1T2 109.0
H1T1 C1T H1T2 107.8
C1T C2T H2T1 109.5
C1T C2T H2T2 109.5
H2T1 C2T H2T2 109.5
C1T C2T H2T3 109.5
H2T1 C2T H2T3 109.5
H2T2 C2T H2T3 109.5
O1T C3T C4T 114.2(14)
O1T C3T H3T1 108.7
C4T C3T H3T1 108.7
O1T C3T H3T2 108.7
C4T C3T H3T2 108.7
H3T1 C3T H3T2 107.6
C3T C4T H4T1 109.5
C3T C4T H4T2 109.5
H4T1 C4T H4T2 109.5
C3T C4T H4T3 109.5
H4T1 C4T H4T3 109.5
H4T2 C4T H4T3 109.5
C6U C1U C2U 118.3(12)
C6U C1U H1U 120.9
C2U C1U H1U 120.9
C3U C2U C1U 121.3(11)
C3U C2U H2U 119.4
C1U C2U H2U 119.4
C2U C3U C4U 118.4(12)
C2U C3U H3U 120.8
C4U C3U H3U 120.8
C5U C4U C3U 121.5(11)
C5U C4U H4U 119.2
C3U C4U H4U 119.2
C4U C5U C6U 118.5(11)
C4U C5U H5U 120.7
C6U C5U H5U 120.7
C1U C6U C5U 120.7(13)
C1U C6U H6U 119.6
C5U C6U H6U 119.6

loop_
_geom_bond_atom_site_label_1
_geom_bond_atom_site_label_2
_geom_bond_distance
Ru1 C41 1.849(2)
Ru1 C1 1.949(2)
Ru1 C31 2.080(2)
Ru1 O3 2.2521(15)
Ru1 O1 2.3449(15)
Ru1 O2 2.3592(16)
C1 N1 1.358(3)
C1 N2 1.361(3)
N1 C11 1.435(3)
N1 C3 1.480(3)
C11 C16 1.397(3)
C11 C12 1.403(4)
C12 C13 1.395(3)
C12 C17 1.528(4)
C17 C19 1.521(4)
C17 C18 1.531(4)
C17 H17 1.0000
C18 H18A 0.9800
C18 H18B 0.9800
C18 H18C 0.9800
C19 H19A 0.9800
C19 H19B 0.9800
C19 H19C 0.9800
C13 C14 1.384(4)
C13 H13 0.9500
C14 C15 1.373(4)
C14 H14 0.9500
C15 C16 1.395(3)
C15 H15 0.9500
C16 C20 1.515(4)
C20 C22 1.522(4)
C20 C21 1.533(4)
C20 H20 1.0000
C21 H21A 0.9800
C21 H21B 0.9800
C21 H21C 0.9800
C22 H22A 0.9800
C22 H22B 0.9800
C22 H22C 0.9800
C2 N2 1.456(3)
C2 C3 1.525(3)
C2 H2A 0.9900
C2 H2B 0.9900
C3 H3A 0.9900
C3 H3B 0.9900
N2 C32 1.450(3)
C31 C34 1.534(3)
C31 C32 1.537(3)
C31 C33 1.547(3)
C32 C35 1.533(3)
C32 H32 1.0000
C33 C37 1.535(3)
C33 H33A 0.9900
C33 H33B 0.9900
C34 C39 1.547(3)
C34 H34A 0.9900
C34 H34B 0.9900
C35 C36 1.529(3)
C35 C40 1.539(3)
C35 H35 1.0000
C36 C37 1.533(3)
C36 H36A 0.9900
C36 H36B 0.9900
C37 C38 1.534(3)
C37 H37 1.0000
C38 C39 1.533(3)
C38 H38A 0.9900
C38 H38B 0.9900
C39 C40 1.538(3)
C39 H39 1.0000
C40 H40A 0.9900
C40 H40B 0.9900
C41 C42 1.459(3)
C41 H41 0.9500
C42 C43 1.398(3)
C42 C47 1.405(3)
C43 C44 1.387(3)
C43 H43 0.9500
C44 C45 1.383(4)
C44 H44 0.9500
C45 C46 1.393(3)
C45 H45 0.9500
C46 C47 1.389(3)
C46 H46 0.9500
C47 O1 1.382(3)
O1 C48 1.466(3)
C48 C50 1.507(3)
C48 C49 1.511(4)
C48 H48 1.0000
C49 H49A 0.9800
C49 H49B 0.9800
C49 H49C 0.9800
C50 H50A 0.9800
C50 H50B 0.9800
C50 H50C 0.9800
O2 C51 1.262(3)
O3 C51 1.251(3)
C51 C52 1.548(3)
C52 C54 1.510(4)
C52 C53 1.515(4)
C52 C55 1.528(4)
C53 H53A 0.9800
C53 H53B 0.9800
C53 H53C 0.9800
C54 H54A 0.9800
C54 H54B 0.9800
C54 H54C 0.9800
C55 H55A 0.9800
C55 H55B 0.9800
C55 H55C 0.9800
O1S C1S 1.393(16)
O1S C3S 1.401(14)
C1S C2S 1.460(15)
C1S H1S1 0.9900
C1S H1S2 0.9900
C2S H2S1 0.9800
C2S H2S2 0.9800
C2S H2S3 0.9800
C3S C4S 1.470(11)
C3S H3S1 0.9900
C3S H3S2 0.9900
C4S H4S1 0.9800
C4S H4S2 0.9800
C4S H4S3 0.9800
O1T C1T 1.409(18)
O1T C3T 1.411(16)
C1T C2T 1.481(15)
C1T H1T1 0.9900
C1T H1T2 0.9900
C2T H2T1 0.9800
C2T H2T2 0.9800
C2T H2T3 0.9800
C3T C4T 1.468(12)
C3T H3T1 0.9900
C3T H3T2 0.9900
C4T H4T1 0.9800
C4T H4T2 0.9800
C4T H4T3 0.9800
C1U C6U 1.383(14)
C1U C2U 1.396(13)
C1U H1U 0.9500
C2U C3U 1.377(14)
C2U H2U 0.9500
C3U C4U 1.392(13)
C3U H3U 0.9500
C4U C5U 1.374(12)
C4U H4U 0.9500
C5U C6U 1.392(13)
C5U H5U 0.9500
C6U H6U 0.9500
